data_9009214
loop_
_publ_author_name
'Wyckoff, R. W. G.'

_publ_section_title
;
 Second edition. Interscience Publishers, New York, New York
;
_journal_name_full 'Crystal Structures'
_journal_page_first 308
_journal_page_last 309
_journal_volume 1
_journal_year 1963
_chemical_formula_structural Hg(Cl,Br)2
_chemical_formula_sum 'Br Cl Hg'
_space_group_IT_number 19
_symmetry_space_group_name_Hall 'P 2ac 2ab'
_symmetry_space_group_name_H-M 'P 21 21 21'
_cell_angle_alpha 90
_cell_angle_beta 90
_cell_angle_gamma 90
_cell_length_a 4.10
_cell_length_b 13.17
_cell_length_c 6.78
_cell_formula_units_Z 4
_cell_volume 366.100
_database_code_amcsd 0011893
_exptl_crystal_density_diffrn 5.732
_cod_original_formula_sum 'Hg (Cl Br)'
_cod_database_code 9009214
_amcsd_formula_title Hg(Cl,Br)2

loop_
_space_group_symop_operation_xyz
x,y,z
-x,1/2+y,1/2-z
1/2+x,1/2-y,-z
1/2-x,-y,1/2+z

loop_
_atom_site_label
_atom_site_fract_x
_atom_site_fract_y
_atom_site_fract_z
_atom_site_occupancy
Hg 0.05600 0.37200 0.08600 1.00000
Cl1 0.41800 0.50000 0.00000 0.50000
Br1 0.41800 0.50000 0.00000 0.50000
Cl2 0.80500 0.72800 0.83300 0.50000
Br2 0.80500 0.72800 0.83300 0.50000

loop_
_cod_related_entry_id
_cod_related_entry_database
_cod_related_entry_code
1 AMCSD 0011893
